data_7157853
loop_
_publ_author_name
'Xie, Wucheng'
'Jian, Xinyi'
'Zhang, Liyang'
'Jin, Kexin'
'Shi, Junjun'
'Zhu, Feng'

_publ_section_title
;
 Synthesis of C3-sulfone substituted naphthols <i>via</i>
 rhodium(III)-catalyzed annulation of sulfoxonium ylides with
 alkynylsulfones.
;
_journal_issue 7
_journal_name_full 'Organic &amp; biomolecular chemistry'
_journal_page_first 1498
_journal_page_last 1502
_journal_paper_doi 10.1039/d0ob02267e
_journal_volume 19
_journal_year 2021
_chemical_formula_moiety 'C23 H18 O3 S'
_chemical_formula_sum 'C23 H18 O3 S'
_chemical_formula_weight 374.43
_space_group_crystal_system triclinic
_space_group_IT_number 2
_space_group_name_Hall '-P 1'
_space_group_name_H-M_alt 'P -1'
_atom_sites_solution_hydrogens geom
_atom_sites_solution_primary direct
_audit_creation_date 2019-08-26
_audit_creation_method
;
Olex2 1.2
(compiled 2018.05.29 svn.r3508 for OlexSys, GUI svn.r5506)
;
_audit_update_record
;
2020-11-13 deposited with the CCDC.	2021-01-26 downloaded from the CCDC.
;
_cell_angle_alpha 115.047(11)
_cell_angle_beta 104.819(8)
_cell_angle_gamma 94.550(7)
_cell_formula_units_Z 2
_cell_length_a 8.4310(5)
_cell_length_b 10.6418(11)
_cell_length_c 11.6712(14)
_cell_measurement_reflns_used 2856
_cell_measurement_temperature 100.00(10)
_cell_measurement_theta_max 28.7830
_cell_measurement_theta_min 3.4990
_cell_volume 895.84(19)
_computing_cell_refinement 'CrysAlisPro 1.171.38.43f (Rigaku OD, 2015)'
_computing_data_collection 'CrysAlisPro 1.171.38.43f (Rigaku OD, 2015)'
_computing_data_reduction 'CrysAlisPro 1.171.38.43f (Rigaku OD, 2015)'
_computing_molecular_graphics 'Olex2 (Dolomanov et al., 2009)'
_computing_publication_material 'Olex2 (Dolomanov et al., 2009)'
_computing_structure_refinement 'ShelXL (Sheldrick, 2015)'
_computing_structure_solution 'ShelXS (Sheldrick, 2008)'
_diffrn_ambient_environment N~2~
_diffrn_ambient_temperature 100.00(10)
_diffrn_detector 'CCD plate'
_diffrn_detector_area_resol_mean 5.2684
_diffrn_detector_type AtlasS2
_diffrn_measured_fraction_theta_full 1.000
_diffrn_measured_fraction_theta_max 1.000
_diffrn_measurement_details
;
List of Runs (angles in degrees, time in seconds):

  # Type    Start    End  Width  t~exp~   \w     \q     \k     \f   Frames
#--------------------------------------------------------------------------
  1  \w    -34.00  54.00   1.00    2.50    --  -11.43  57.00 -90.00   88
  2  \w    -85.00  16.00   1.00    2.50    --  -11.43 -57.00 120.00  101
  3  \w    -14.00  76.00   1.00    2.50    --   11.74  77.00  30.00   90
;
_diffrn_measurement_device 'four-circle diffractometer'
_diffrn_measurement_device_type 'SuperNova, Dual, Cu at zero, AtlasS2'
_diffrn_measurement_method '\w scans'
_diffrn_orient_matrix_type 'CrysAlisPro convention (1999,Acta A55,543-557)'
_diffrn_orient_matrix_UB_11 -0.0166877000
_diffrn_orient_matrix_UB_12 -0.0461520000
_diffrn_orient_matrix_UB_13 0.0270022000
_diffrn_orient_matrix_UB_21 0.0240094000
_diffrn_orient_matrix_UB_22 0.0588589000
_diffrn_orient_matrix_UB_23 0.0645404000
_diffrn_orient_matrix_UB_31 -0.0841584000
_diffrn_orient_matrix_UB_32 0.0088631000
_diffrn_orient_matrix_UB_33 -0.0109607000
_diffrn_radiation_monochromator mirror
_diffrn_radiation_probe x-ray
_diffrn_radiation_type MoK\a
_diffrn_radiation_wavelength 0.71073
_diffrn_reflns_av_R_equivalents 0.0474
_diffrn_reflns_av_unetI/netI 0.0794
_diffrn_reflns_Laue_measured_fraction_full 1.000
_diffrn_reflns_Laue_measured_fraction_max 1.000
_diffrn_reflns_limit_h_max 10
_diffrn_reflns_limit_h_min -9
_diffrn_reflns_limit_k_max 11
_diffrn_reflns_limit_k_min -12
_diffrn_reflns_limit_l_max 13
_diffrn_reflns_limit_l_min -13
_diffrn_reflns_number 5678
_diffrn_reflns_point_group_measured_fraction_full 1.000
_diffrn_reflns_point_group_measured_fraction_max 1.000
_diffrn_reflns_theta_full 25.000
_diffrn_reflns_theta_max 25.000
_diffrn_reflns_theta_min 2.033
_diffrn_source 'micro-focus sealed X-ray tube'
_diffrn_source_type 'SuperNova (Mo) X-ray Source'
_exptl_absorpt_coefficient_mu 0.202
_exptl_absorpt_correction_T_max 1.00000
_exptl_absorpt_correction_T_min 0.92363
_exptl_absorpt_correction_type multi-scan
_exptl_absorpt_process_details
;
CrysAlisPro 1.171.38.43f (Rigaku Oxford Diffraction, 2015)
Empirical absorption correction using spherical harmonics,
 implemented in SCALE3 ABSPACK scaling algorithm.
;
_exptl_crystal_colour colourless
_exptl_crystal_colour_primary colourless
_exptl_crystal_density_diffrn 1.388
_exptl_crystal_description block
_exptl_crystal_F_000 392
_exptl_crystal_size_max 0.12
_exptl_crystal_size_mid 0.11
_exptl_crystal_size_min 0.1
_refine_diff_density_max 1.603
_refine_diff_density_min -0.561
_refine_diff_density_rms 0.157
_refine_ls_extinction_method none
_refine_ls_goodness_of_fit_ref 1.099
_refine_ls_hydrogen_treatment constr
_refine_ls_matrix_type full
_refine_ls_number_parameters 246
_refine_ls_number_reflns 3149
_refine_ls_number_restraints 0
_refine_ls_restrained_S_all 1.099
_refine_ls_R_factor_all 0.0935
_refine_ls_R_factor_gt 0.0743
_refine_ls_shift/su_max 0.002
_refine_ls_shift/su_mean 0.000
_refine_ls_structure_factor_coef Fsqd
_refine_ls_weighting_details 'w=1/[\s^2^(Fo^2^)+27.8932P] where P=(Fo^2^+2Fc^2^)/3'
_refine_ls_weighting_scheme calc
_refine_ls_wR_factor_gt 0.1566
_refine_ls_wR_factor_ref 0.1803
_reflns_Friedel_coverage 0.000
_reflns_number_gt 2661
_reflns_number_total 3149
_reflns_threshold_expression 'I > 2\s(I)'
_cod_data_source_file d0ob02267e2.cif
_cod_data_source_block fs0827
_cod_depositor_comments 'Adding full bibliography for 7157853--7157854.cif.'
_cod_original_cell_volume 895.84(17)
_cod_database_code 7157853
_shelx_shelxl_version_number 2018/3
_shelx_space_group_comment
;
The symmetry employed for this shelxl refinement is uniquely defined
by the following loop, which should always be used as a source of
symmetry information in preference to the above space-group names.
They are only intended as comments.
;
_shelx_estimated_absorpt_t_max 0.980
_shelx_estimated_absorpt_t_min 0.976
_reflns_odcompleteness_completeness 99.97
_reflns_odcompleteness_iscentric 1
_reflns_odcompleteness_theta 26.32
_olex2_refinement_description
;
1. Fixed Uiso
 At 1.2 times of:
  All C(H) groups
 At 1.5 times of:
  All C(H,H,H) groups, All O(H) groups
2.a Aromatic/amide H refined with riding coordinates:
 C10(H10), C16(H16), C9(H9), C18(H18), C2(H2), C7(H7), C12(H12), C22(H22),
 C8(H8), C13(H13), C15(H15), C14(H14), C21(H21), C19(H19)
2.b Idealised Me refined as rotating group:
 C23(H23A,H23B,H23C)
2.c Idealised tetrahedral OH refined as rotating group:
 O3(H3)
;
_olex2_submission_special_instructions 'No special instructions were received'
_oxdiff_exptl_absorpt_empirical_details
;
Empirical correction (ABSPACK) includes:
- Absorption correction using spherical harmonics
- Frame scaling
;
_oxdiff_exptl_absorpt_empirical_full_max 1.209
_oxdiff_exptl_absorpt_empirical_full_min 0.778

loop_
_space_group_symop_operation_xyz
'x, y, z'
'-x, -y, -z'

loop_
_atom_site_label
_atom_site_type_symbol
_atom_site_fract_x
_atom_site_fract_y
_atom_site_fract_z
_atom_site_U_iso_or_equiv
_atom_site_adp_type
_atom_site_occupancy
_atom_site_site_symmetry_order
_atom_site_calc_flag
_atom_site_refinement_flags_posn
_atom_site_refinement_flags_adp
_atom_site_refinement_flags_occupancy
_atom_site_disorder_assembly
_atom_site_disorder_group
S1 S 0.01861(16) 0.70288(12) 0.28163(11) 0.0107(3) Uani 1 1 d . . . . .
O3 O 0.3778(5) 1.1123(4) 0.7276(3) 0.0154(10) Uani 1 1 d . . . . .
H3 H 0.298043 1.147160 0.708404 0.023 Uiso 1 1 calc GR . . . .
O1 O -0.1015(5) 0.7794(4) 0.3351(3) 0.0182(10) Uani 1 1 d . . . . .
O2 O 0.0409(5) 0.7024(4) 0.1634(3) 0.0163(10) Uani 1 1 d . . . . .
C17 C -0.0450(6) 0.5260(5) 0.2495(5) 0.0126(13) Uani 1 1 d . . . . .
C10 C 0.6663(7) 1.0068(5) 0.7245(5) 0.0142(13) Uani 1 1 d . . . . .
H10 H 0.669410 1.092129 0.796028 0.017 Uiso 1 1 calc R . . . .
C16 C 0.3574(7) 0.4627(5) 0.3140(5) 0.0159(14) Uani 1 1 d . . . . .
H16 H 0.355724 0.468913 0.395593 0.019 Uiso 1 1 calc R . . . .
C11 C 0.3532(6) 0.5831(5) 0.2937(5) 0.0126(13) Uani 1 1 d . . . . .
C6 C 0.3542(7) 0.7217(5) 0.4061(5) 0.0140(13) Uani 1 1 d . . . . .
C9 C 0.8096(7) 0.9573(5) 0.7206(5) 0.0146(14) Uani 1 1 d . . . . .
H9 H 0.909829 1.009393 0.789031 0.018 Uiso 1 1 calc R . . . .
C18 C -0.1049(6) 0.4966(5) 0.3375(5) 0.0153(14) Uani 1 1 d . . . . .
H18 H -0.100345 0.569863 0.419114 0.018 Uiso 1 1 calc R . . . .
C2 C 0.2182(6) 0.9105(5) 0.5215(5) 0.0134(13) Uani 1 1 d . . . . .
H2 H 0.120169 0.944411 0.523945 0.016 Uiso 1 1 calc R . . . .
C7 C 0.6604(6) 0.7525(5) 0.5117(5) 0.0144(13) Uani 1 1 d . . . . .
H7 H 0.660300 0.668516 0.440072 0.017 Uiso 1 1 calc R . . . .
C12 C 0.3574(6) 0.5722(5) 0.1710(5) 0.0145(13) Uani 1 1 d . . . . .
H12 H 0.358298 0.651504 0.156252 0.017 Uiso 1 1 calc R . . . .
C1 C 0.2147(6) 0.7807(5) 0.4134(4) 0.0109(12) Uani 1 1 d . . . . .
C3 C 0.3650(6) 0.9860(5) 0.6221(5) 0.0122(13) Uani 1 1 d . . . . .
C22 C -0.0496(7) 0.4171(5) 0.1280(5) 0.0145(13) Uani 1 1 d . . . . .
H22 H -0.009360 0.436473 0.068759 0.017 Uiso 1 1 calc R . . . .
C5 C 0.5075(6) 0.8000(5) 0.5129(5) 0.0119(13) Uani 1 1 d . . . . .
C4 C 0.5143(7) 0.9310(5) 0.6222(5) 0.0120(12) Uani 1 1 d . . . . .
C8 C 0.8076(7) 0.8276(5) 0.6135(5) 0.0178(14) Uani 1 1 d . . . . .
H8 H 0.905571 0.793294 0.612074 0.021 Uiso 1 1 calc R . . . .
C20 C -0.1813(7) 0.2477(5) 0.1799(5) 0.0174(14) Uani 1 1 d . . . . .
C13 C 0.3602(7) 0.4421(6) 0.0713(5) 0.0182(15) Uani 1 1 d . . . . .
H13 H 0.359544 0.434122 -0.011347 0.022 Uiso 1 1 calc R . . . .
C15 C 0.3641(8) 0.3350(6) 0.2149(6) 0.0231(16) Uani 1 1 d . . . . .
H15 H 0.368770 0.256109 0.230134 0.028 Uiso 1 1 calc R . . . .
C14 C 0.3638(7) 0.3251(6) 0.0931(5) 0.0206(16) Uani 1 1 d . . . . .
H14 H 0.366152 0.238737 0.025369 0.025 Uiso 1 1 calc R . . . .
C21 C -0.1153(7) 0.2796(6) 0.0971(5) 0.0181(15) Uani 1 1 d . . . . .
H21 H -0.114732 0.205903 0.017404 0.022 Uiso 1 1 calc R . . . .
C19 C -0.1713(7) 0.3578(5) 0.3031(5) 0.0172(14) Uani 1 1 d . . . . .
H19 H -0.209695 0.337616 0.362670 0.021 Uiso 1 1 calc R . . . .
C23 C -0.2594(8) 0.0984(6) 0.1423(6) 0.0274(17) Uani 1 1 d . . . . .
H23A H -0.375325 0.092011 0.137479 0.041 Uiso 1 1 calc GR . . . .
H23B H -0.201227 0.072348 0.208423 0.041 Uiso 1 1 calc GR . . . .
H23C H -0.251492 0.035281 0.057029 0.041 Uiso 1 1 calc GR . . . .

loop_
_atom_site_aniso_label
_atom_site_aniso_U_11
_atom_site_aniso_U_22
_atom_site_aniso_U_33
_atom_site_aniso_U_23
_atom_site_aniso_U_13
_atom_site_aniso_U_12
S1 0.0121(5) 0.0096(5) 0.0081(4) 0.0028(3) 0.0019(4) 0.0028(4)
O3 0.0174(17) 0.0145(15) 0.0125(14) 0.0047(11) 0.0031(13) 0.0082(13)
O1 0.0180(17) 0.0225(16) 0.0147(14) 0.0074(12) 0.0068(13) 0.0093(14)
O2 0.0170(17) 0.0156(15) 0.0112(14) 0.0051(11) 0.0001(13) -0.0028(14)
C17 0.007(2) 0.013(2) 0.016(2) 0.0063(15) 0.0001(17) 0.0018(17)
C10 0.018(2) 0.013(2) 0.0073(19) 0.0022(15) 0.0017(17) 0.0008(19)
C16 0.013(2) 0.017(2) 0.014(2) 0.0078(15) -0.0021(18) -0.0007(19)
C11 0.011(2) 0.0080(19) 0.013(2) 0.0019(15) 0.0004(17) 0.0041(17)
C6 0.018(2) 0.0090(19) 0.0142(19) 0.0060(14) 0.0037(18) 0.0031(18)
C9 0.015(2) 0.016(2) 0.0075(19) 0.0010(15) 0.0013(17) 0.0044(19)
C18 0.013(2) 0.022(2) 0.0090(19) 0.0053(16) 0.0024(17) 0.0085(19)
C2 0.014(2) 0.013(2) 0.0143(19) 0.0061(15) 0.0067(17) 0.0050(18)
C7 0.012(2) 0.016(2) 0.013(2) 0.0035(16) 0.0050(17) 0.0044(18)
C12 0.012(2) 0.013(2) 0.015(2) 0.0033(15) 0.0027(17) 0.0001(18)
C1 0.010(2) 0.0115(18) 0.0119(18) 0.0087(13) 0.0005(16) -0.0013(17)
C3 0.018(2) 0.0108(19) 0.0103(18) 0.0061(14) 0.0061(17) 0.0049(18)
C22 0.016(2) 0.016(2) 0.0101(19) 0.0053(15) 0.0032(17) 0.0030(19)
C5 0.013(2) 0.0161(19) 0.0099(18) 0.0086(14) 0.0024(16) 0.0068(18)
C4 0.018(2) 0.0096(18) 0.0106(18) 0.0060(13) 0.0062(16) 0.0038(18)
C8 0.014(2) 0.018(2) 0.016(2) 0.0062(16) -0.0007(19) 0.0070(19)
C20 0.015(2) 0.016(2) 0.017(2) 0.0087(15) -0.0028(19) 0.0022(19)
C13 0.016(2) 0.020(2) 0.011(2) 0.0020(17) 0.0027(18) 0.003(2)
C15 0.028(3) 0.012(2) 0.025(2) 0.0048(18) 0.008(2) 0.004(2)
C14 0.024(3) 0.013(2) 0.014(2) -0.0023(18) 0.005(2) 0.002(2)
C21 0.020(3) 0.017(2) 0.009(2) 0.0022(16) -0.0015(19) 0.004(2)
C19 0.016(2) 0.021(2) 0.016(2) 0.0107(15) 0.0041(18) 0.004(2)
C23 0.037(3) 0.020(2) 0.019(2) 0.0068(18) 0.006(2) -0.002(2)

loop_
_atom_type_symbol
_atom_type_description
_atom_type_scat_dispersion_real
_atom_type_scat_dispersion_imag
_atom_type_scat_source
C C 0.0033 0.0016 'International Tables Vol C Tables 4.2.6.8 and 6.1.1.4'
H H 0.0000 0.0000 'International Tables Vol C Tables 4.2.6.8 and 6.1.1.4'
O O 0.0106 0.0060 'International Tables Vol C Tables 4.2.6.8 and 6.1.1.4'
S S 0.1246 0.1234 'International Tables Vol C Tables 4.2.6.8 and 6.1.1.4'

loop_
_geom_angle_atom_site_label_1
_geom_angle_atom_site_label_2
_geom_angle_atom_site_label_3
_geom_angle
_geom_angle_site_symmetry_1
_geom_angle_site_symmetry_3
_geom_angle_publ_flag
O1 S1 C17 106.5(3) . . ?
O1 S1 C1 105.6(2) . . ?
O2 S1 O1 118.0(3) . . ?
O2 S1 C17 108.8(2) . . ?
O2 S1 C1 108.9(2) . . ?
C17 S1 C1 108.8(2) . . ?
C3 O3 H3 109.5 . . ?
C18 C17 S1 120.7(4) . . ?
C18 C17 C22 120.6(5) . . ?
C22 C17 S1 118.4(5) . . ?
C9 C10 H10 119.6 . . ?
C9 C10 C4 120.8(4) . . ?
C4 C10 H10 119.6 . . ?
C11 C16 H16 119.5 . . ?
C15 C16 H16 119.5 . . ?
C15 C16 C11 121.0(6) . . ?
C16 C11 C6 119.4(5) . . ?
C12 C11 C16 118.7(5) . . ?
C12 C11 C6 121.8(5) . . ?
C1 C6 C11 124.0(4) . . ?
C1 C6 C5 116.8(4) . . ?
C5 C6 C11 119.2(5) . . ?
C10 C9 H9 119.7 . . ?
C10 C9 C8 120.6(4) . . ?
C8 C9 H9 119.7 . . ?
C17 C18 H18 120.2 . . ?
C19 C18 C17 119.5(5) . . ?
C19 C18 H18 120.2 . . ?
C1 C2 H2 119.9 . . ?
C3 C2 H2 119.9 . . ?
C3 C2 C1 120.1(5) . . ?
C5 C7 H7 119.2 . . ?
C8 C7 H7 119.2 . . ?
C8 C7 C5 121.6(4) . . ?
C11 C12 H12 120.2 . . ?
C13 C12 C11 119.5(6) . . ?
C13 C12 H12 120.2 . . ?
C6 C1 S1 122.1(3) . . ?
C6 C1 C2 122.9(4) . . ?
C2 C1 S1 114.9(4) . . ?
O3 C3 C2 123.2(5) . . ?
O3 C3 C4 116.6(4) . . ?
C2 C3 C4 120.2(4) . . ?
C17 C22 H22 120.8 . . ?
C21 C22 C17 118.5(6) . . ?
C21 C22 H22 120.8 . . ?
C7 C5 C6 121.4(4) . . ?
C4 C5 C6 121.3(5) . . ?
C4 C5 C7 117.3(4) . . ?
C10 C4 C3 121.1(4) . . ?
C10 C4 C5 120.2(5) . . ?
C5 C4 C3 118.6(4) . . ?
C9 C8 H8 120.2 . . ?
C7 C8 C9 119.5(5) . . ?
C7 C8 H8 120.2 . . ?
C21 C20 C19 118.4(5) . . ?
C21 C20 C23 121.7(5) . . ?
C19 C20 C23 119.9(6) . . ?
C12 C13 H13 119.6 . . ?
C14 C13 C12 120.8(6) . . ?
C14 C13 H13 119.6 . . ?
C16 C15 H15 120.2 . . ?
C16 C15 C14 119.5(6) . . ?
C14 C15 H15 120.2 . . ?
C13 C14 C15 120.3(5) . . ?
C13 C14 H14 119.8 . . ?
C15 C14 H14 119.8 . . ?
C22 C21 H21 118.9 . . ?
C20 C21 C22 122.2(5) . . ?
C20 C21 H21 118.9 . . ?
C18 C19 C20 120.6(6) . . ?
C18 C19 H19 119.7 . . ?
C20 C19 H19 119.7 . . ?
C20 C23 H23A 109.5 . . ?
C20 C23 H23B 109.5 . . ?
C20 C23 H23C 109.5 . . ?
H23A C23 H23B 109.5 . . ?
H23A C23 H23C 109.5 . . ?
H23B C23 H23C 109.5 . . ?

loop_
_geom_bond_atom_site_label_1
_geom_bond_atom_site_label_2
_geom_bond_distance
_geom_bond_site_symmetry_2
_geom_bond_publ_flag
S1 O1 1.449(4) . ?
S1 O2 1.438(4) . ?
S1 C17 1.764(5) . ?
S1 C1 1.785(5) . ?
O3 H3 0.8200 . ?
O3 C3 1.357(5) . ?
C17 C18 1.385(9) . ?
C17 C22 1.389(7) . ?
C10 H10 0.9300 . ?
C10 C9 1.359(8) . ?
C10 C4 1.399(6) . ?
C16 H16 0.9300 . ?
C16 C11 1.401(8) . ?
C16 C15 1.379(7) . ?
C11 C6 1.500(6) . ?
C11 C12 1.396(8) . ?
C6 C1 1.381(8) . ?
C6 C5 1.430(6) . ?
C9 H9 0.9300 . ?
C9 C8 1.412(7) . ?
C18 H18 0.9300 . ?
C18 C19 1.382(8) . ?
C2 H2 0.9300 . ?
C2 C1 1.415(6) . ?
C2 C3 1.362(6) . ?
C7 H7 0.9300 . ?
C7 C5 1.423(8) . ?
C7 C8 1.369(6) . ?
C12 H12 0.9300 . ?
C12 C13 1.388(7) . ?
C3 C4 1.430(8) . ?
C22 H22 0.9300 . ?
C22 C21 1.378(8) . ?
C5 C4 1.421(6) . ?
C8 H8 0.9300 . ?
C20 C21 1.372(9) . ?
C20 C19 1.393(7) . ?
C20 C23 1.499(8) . ?
C13 H13 0.9300 . ?
C13 C14 1.374(9) . ?
C15 H15 0.9300 . ?
C15 C14 1.381(9) . ?
C14 H14 0.9300 . ?
C21 H21 0.9300 . ?
C19 H19 0.9300 . ?
C23 H23A 0.9600 . ?
C23 H23B 0.9600 . ?
C23 H23C 0.9600 . ?
